data_7114657
loop_
_publ_author_name
'Jonathan J. Loughrey'
'Tim P. Comyn'
'David C. Apperley'
'Marc A. Little'
'Malcolm A. Halcrow'

_publ_section_title
;
 Complex thermal expansion properties in a molecular honeycomb lattice
;
_journal_name_full Chem.Commun.
_journal_page_first 7601
_journal_paper_doi 10.1039/C4CC02198C
_journal_volume 50
_journal_year 2014
_chemical_formula_moiety 'C21 H18 Fe N12, 2[B F4], 3[H2 O]'
_chemical_formula_sum 'C21 H24 B2 F8 Fe N12 O3'
_chemical_formula_weight 721.99
_chemical_name_systematic
; 
Tris[pyrazol-3-ylpyrazine]iron(II) ditetrafluoroborate trihydrate 
;
_space_group_IT_number 159
_symmetry_cell_setting trigonal
_symmetry_space_group_name_Hall 'P 3 -2c'
_symmetry_space_group_name_H-M 'P 3 1 c'
_atom_sites_solution_hydrogens geom
_atom_sites_solution_primary direct
_atom_sites_solution_secondary difmap
_audit_creation_method SHELXL-97
_cell_angle_alpha 90.00
_cell_angle_beta 90.00
_cell_angle_gamma 120.00
_cell_formula_units_Z 2
_cell_length_a 12.660(2)
_cell_length_b 12.660(2)
_cell_length_c 10.9359(15)
_cell_measurement_reflns_used 12294
_cell_measurement_temperature 300(2)
_cell_measurement_theta_max 28.95
_cell_measurement_theta_min 2.63
_cell_volume 1517.9(4)
_computing_cell_refinement 'APEX 2 software, Bruker Nonius 2004'
_computing_data_collection 'APEX 2 software, Bruker Nonius 2004'
_computing_data_reduction 'SAINT, Bruker Nonius 2004'
_computing_molecular_graphics 'XSEED (Barbour, 2001)'
_computing_publication_material 'local program'
_computing_structure_refinement 'SHELXL-97 (Sheldrick, 1997)'
_computing_structure_solution 'SHELXS-97 (Sheldrick, 1990)'
_diffrn_ambient_temperature 300(2)
_diffrn_detector_area_resol_mean '120 microns'
_diffrn_measured_fraction_theta_full 0.810
_diffrn_measured_fraction_theta_max 0.810
_diffrn_measurement_device_type 'Bruker X8 Apex diffractometer'
_diffrn_measurement_method 'Rotation images'
_diffrn_radiation_monochromator graphite
_diffrn_radiation_source 'rotating anode'
_diffrn_radiation_type MoK\a
_diffrn_radiation_wavelength 0.71073
_diffrn_reflns_av_R_equivalents 0.0331
_diffrn_reflns_av_sigmaI/netI 0.0178
_diffrn_reflns_limit_h_max 17
_diffrn_reflns_limit_h_min -8
_diffrn_reflns_limit_k_max 14
_diffrn_reflns_limit_k_min -17
_diffrn_reflns_limit_l_max 13
_diffrn_reflns_limit_l_min -8
_diffrn_reflns_number 12294
_diffrn_reflns_theta_full 28.95
_diffrn_reflns_theta_max 28.95
_diffrn_reflns_theta_min 2.63
_diffrn_standards_decay_% 0
_diffrn_standards_interval_count 0
_diffrn_standards_interval_time 0
_diffrn_standards_number 0
_exptl_absorpt_coefficient_mu 0.594
_exptl_absorpt_correction_T_max 0.901
_exptl_absorpt_correction_T_min 0.744
_exptl_absorpt_correction_type multi-scan
_exptl_absorpt_process_details
;
Sheldrick, G. M. (2002). SADABS v. 2.03. University of 
G/ottingen, Germany.
;
_exptl_crystal_colour brown
_exptl_crystal_density_diffrn 1.580
_exptl_crystal_density_method 'not measured'
_exptl_crystal_description fragment
_exptl_crystal_F_000 732
_exptl_crystal_size_max 0.21
_exptl_crystal_size_mid 0.15
_exptl_crystal_size_min 0.11
_refine_diff_density_max 0.338
_refine_diff_density_min -0.228
_refine_diff_density_rms 0.073
_refine_ls_abs_structure_details 'Flack H D (1983), Acta Cryst. A39, 876-881'
_refine_ls_abs_structure_Flack 0.03(3)
_refine_ls_extinction_method none
_refine_ls_goodness_of_fit_ref 1.111
_refine_ls_hydrogen_treatment constr
_refine_ls_matrix_type full
_refine_ls_number_parameters 139
_refine_ls_number_reflns 1709
_refine_ls_number_restraints 11
_refine_ls_restrained_S_all 1.112
_refine_ls_R_factor_all 0.0433
_refine_ls_R_factor_gt 0.0419
_refine_ls_shift/su_max 0.000
_refine_ls_shift/su_mean 0.000
_refine_ls_structure_factor_coef Fsqd
_refine_ls_weighting_details 'calc w=1/[\s^2^(Fo^2^)+(0.0954P)^2^+0.3844P] where P=(Fo^2^+2Fc^2^)/3'
_refine_ls_weighting_scheme calc
_refine_ls_wR_factor_gt 0.1247
_refine_ls_wR_factor_ref 0.1280
_reflns_number_gt 1672
_reflns_number_total 1709
_reflns_threshold_expression >2sigma(I)
_cod_data_source_file c4cc02198c2.cif
_cod_data_source_block rs1300kc
_cod_original_sg_symbol_H-M 'P 31c'
_cod_database_code 7114657

loop_
_symmetry_equiv_pos_as_xyz
'x, y, z'
'-y, x-y, z'
'-x+y, -x, z'
'y, x, z+1/2'
'x-y, -y, z+1/2'
'-x, -x+y, z+1/2'

loop_
_atom_site_label
_atom_site_type_symbol
_atom_site_fract_x
_atom_site_fract_y
_atom_site_fract_z
_atom_site_U_iso_or_equiv
_atom_site_adp_type
_atom_site_occupancy
_atom_site_symmetry_multiplicity
_atom_site_calc_flag
_atom_site_refinement_flags
Fe1 Fe 0.6667 0.3333 0.79893(7) 0.0299(2) Uani 1 3 d S
N2 N 0.6320(3) 0.4454(3) 0.7029(3) 0.0356(6) Uani 1 1 d .
C3 C 0.6947(4) 0.5167(4) 0.6072(4) 0.0488(9) Uani 1 1 d .
H3 H 0.7623 0.5143 0.5775 0.059 Uiso 1 1 calc R
C4 C 0.6600(4) 0.5931(5) 0.5526(5) 0.0592(12) Uani 1 1 d .
H4 H 0.7050 0.6405 0.4866 0.071 Uiso 1 1 calc R
N5 N 0.5645(4) 0.6015(3) 0.5910(4) 0.0575(10) Uani 1 1 d .
C6 C 0.5034(4) 0.5325(4) 0.6851(4) 0.0511(10) Uani 1 1 d .
H6 H 0.4365 0.5366 0.7142 0.061 Uiso 1 1 calc R
C7 C 0.5346(3) 0.4540(3) 0.7422(4) 0.0388(7) Uani 1 1 d .
C8 C 0.4715(3) 0.3765(3) 0.8439(4) 0.0394(8) Uani 1 1 d .
N9 N 0.5256(3) 0.3172(2) 0.8909(3) 0.0333(6) Uani 1 1 d .
N10 N 0.4518(3) 0.2457(3) 0.9797(3) 0.0431(7) Uani 1 1 d .
H10 H 0.4656 0.1980 1.0244 0.052 Uiso 1 1 calc R
C11 C 0.3540(4) 0.2585(5) 0.9895(5) 0.0619(13) Uani 1 1 d .
H11 H 0.2904 0.2171 1.0446 0.074 Uiso 1 1 calc R
C12 C 0.3620(4) 0.3418(4) 0.9061(5) 0.0571(13) Uani 1 1 d .
H12 H 0.3073 0.3695 0.8933 0.069 Uiso 1 1 calc R
B13 B 0.3333 0.6667 0.8047(16) 0.0585(19) Uani 1 3 d S
F14 F 0.2824(4) 0.5480(3) 0.8435(5) 0.1097(14) Uani 1 1 d .
F15 F 0.3333 0.6667 0.6815(6) 0.0789(16) Uani 1 3 d S
B16 B 0.834(2) 0.866(2) 0.252(2) 0.041(8) Uiso 0.10 1 d PD
F17 F 0.740(2) 0.779(2) 0.315(2) 0.062(6) Uiso 0.10 1 d PD
F18 F 0.914(3) 0.957(3) 0.322(3) 0.097(10) Uiso 0.10 1 d PD
F19 F 0.895(3) 0.822(3) 0.190(3) 0.097(10) Uiso 0.10 1 d PD
F20 F 0.790(3) 0.915(3) 0.173(3) 0.089(9) Uiso 0.10 1 d PD

loop_
_atom_site_aniso_label
_atom_site_aniso_U_11
_atom_site_aniso_U_22
_atom_site_aniso_U_33
_atom_site_aniso_U_23
_atom_site_aniso_U_13
_atom_site_aniso_U_12
Fe1 0.0283(2) 0.0283(2) 0.0331(4) 0.000 0.000 0.01415(12)
N2 0.0382(14) 0.0330(14) 0.0355(17) 0.0059(12) 0.0051(12) 0.0177(12)
C3 0.054(2) 0.049(2) 0.047(2) 0.0195(17) 0.0142(19) 0.0282(17)
C4 0.067(3) 0.060(2) 0.056(3) 0.029(2) 0.018(2) 0.036(2)
N5 0.072(2) 0.0560(19) 0.054(2) 0.0225(16) 0.0095(18) 0.0390(18)
C6 0.058(2) 0.055(2) 0.054(3) 0.0190(18) 0.0113(18) 0.0388(19)
C7 0.0425(16) 0.0405(16) 0.0387(19) 0.0072(14) 0.0043(14) 0.0246(14)
C8 0.0403(16) 0.0411(17) 0.044(2) 0.0107(14) 0.0060(15) 0.0258(15)
N9 0.0317(13) 0.0330(12) 0.0349(16) 0.0084(12) 0.0032(12) 0.0160(10)
N10 0.0437(15) 0.0454(15) 0.0417(18) 0.0169(14) 0.0099(13) 0.0234(13)
C11 0.0482(19) 0.073(3) 0.071(3) 0.035(3) 0.026(2) 0.036(2)
C12 0.0461(19) 0.069(3) 0.069(3) 0.029(2) 0.022(2) 0.0386(19)
B13 0.057(2) 0.057(2) 0.062(6) 0.000 0.000 0.0283(12)
F14 0.121(3) 0.082(2) 0.126(4) 0.047(2) 0.041(3) 0.050(2)
F15 0.088(2) 0.088(2) 0.060(4) 0.000 0.000 0.0442(12)

loop_
_atom_type_symbol
_atom_type_description
_atom_type_scat_dispersion_real
_atom_type_scat_dispersion_imag
_atom_type_scat_source
C C 0.0033 0.0016 'International Tables Vol C Tables 4.2.6.8 and 6.1.1.4'
H H 0.0000 0.0000 'International Tables Vol C Tables 4.2.6.8 and 6.1.1.4'
B B 0.0013 0.0007 'International Tables Vol C Tables 4.2.6.8 and 6.1.1.4'
N N 0.0061 0.0033 'International Tables Vol C Tables 4.2.6.8 and 6.1.1.4'
O O 0.0106 0.0060 'International Tables Vol C Tables 4.2.6.8 and 6.1.1.4'
F F 0.0171 0.0103 'International Tables Vol C Tables 4.2.6.8 and 6.1.1.4'
Fe Fe 0.3463 0.8444 'International Tables Vol C Tables 4.2.6.8 and 6.1.1.4'

loop_
_geom_angle_atom_site_label_1
_geom_angle_atom_site_label_2
_geom_angle_atom_site_label_3
_geom_angle
_geom_angle_site_symmetry_1
_geom_angle_site_symmetry_3
N9 Fe1 N9 96.25(12) 2_655 .
N9 Fe1 N2 89.22(14) . 2_655
N9 Fe1 N2 173.82(14) 2_655 .
N9 Fe1 N2 80.26(13) . .
N2 Fe1 N2 94.54(12) 2_655 .
C3 N2 C7 116.4(3) . .
C3 N2 Fe1 128.5(3) . .
C7 N2 Fe1 115.1(2) . .
N2 C3 C4 121.1(4) . .
N5 C4 C3 122.6(4) . .
C6 N5 C4 116.6(4) . .
N5 C6 C7 122.8(4) . .
N2 C7 C6 120.6(4) . .
N2 C7 C8 114.0(3) . .
C6 C7 C8 125.4(3) . .
N9 C8 C12 109.8(3) . .
N9 C8 C7 114.4(3) . .
C12 C8 C7 135.7(3) . .
N10 N9 C8 106.0(3) . .
N10 N9 Fe1 137.0(2) . .
C8 N9 Fe1 115.8(3) . .
C11 N10 N9 110.7(3) . .
N10 C11 C12 109.1(4) . .
C11 C12 C8 104.3(3) . .
F15 B13 F14 108.0(7) . .
F14 B13 F14 110.9(7) 2_665 .
F18 B16 F19 107.7(17) . .
F18 B16 F17 113.3(17) . .
F19 B16 F17 112.1(17) . .
F18 B16 F20 106.7(17) . .
F19 B16 F20 109.1(17) . .
F17 B16 F20 107.7(16) . .

loop_
_geom_bond_atom_site_label_1
_geom_bond_atom_site_label_2
_geom_bond_distance
Fe1 N9 1.969(3)
Fe1 N2 1.982(3)
N2 C3 1.351(5)
N2 C7 1.361(5)
C3 C4 1.382(6)
C4 N5 1.333(6)
N5 C6 1.321(5)
C6 C7 1.388(5)
C7 C8 1.433(5)
C8 N9 1.345(4)
C8 C12 1.403(5)
N9 N10 1.338(4)
N10 C11 1.330(5)
C11 C12 1.358(6)
B13 F15 1.348(19)
B13 F14 1.373(7)
B16 F18 1.32(2)
B16 F19 1.34(2)
B16 F17 1.34(2)
B16 F20 1.34(2)

loop_
_geom_hbond_atom_site_label_D
_geom_hbond_atom_site_label_H
_geom_hbond_atom_site_label_A
_geom_hbond_distance_DH
_geom_hbond_distance_HA
_geom_hbond_distance_DA
_geom_hbond_angle_DHA
_geom_hbond_site_symmetry_A
N10 H10 N5 0.86 2.01 2.822(5) 156.1 6_655
C4 H4 F17 0.93 2.45 3.31(2) 152.8 .
